data_4332202
loop_
_publ_author_name
'Hamid, Mazhar'
'Tahir, Asif A.'
'Mazhar, Muhammad'
'Zeller, Matthias'
'Molloy, Kieran C.'
'Hunter, Allen D.'

_publ_section_title
;
 Synthesis of Isostructural Cage Complexes of Copper with Cobalt and
 Nickel for Deposition of Mixed Ceramic Oxide Materials
;
_journal_issue 26
_journal_name_full 'Inorganic Chemistry'
_journal_page_first 10457
_journal_page_last 10466
_journal_paper_doi 10.1021/ic060119u
_journal_volume 45
_journal_year 2006
_chemical_formula_moiety 'C16 H40 Cl3.77 Cu4 I0.23 N4 O4, C7 H8'
_chemical_formula_sum 'C23 H48 Cl3.77 Cu4 I0.23 N4 O4'
_chemical_formula_weight 861.78
_chemical_name_systematic
; 
 ? 
;
_space_group_IT_number 33
_symmetry_cell_setting orthorhombic
_symmetry_space_group_name_Hall 'P 2c -2n'
_symmetry_space_group_name_H-M 'P n a 21'
_atom_sites_solution_hydrogens geom
_atom_sites_solution_primary direct
_atom_sites_solution_secondary difmap
_audit_creation_method SHELXL-97
_cell_angle_alpha 90.00
_cell_angle_beta 90.00
_cell_angle_gamma 90.00
_cell_formula_units_Z 4
_cell_length_a 10.9840(12)
_cell_length_b 27.250(3)
_cell_length_c 11.1182(12)
_cell_measurement_reflns_used 7795
_cell_measurement_temperature 100(2)
_cell_measurement_theta_max 30.47
_cell_measurement_theta_min 2.38
_cell_volume 3327.8(6)
_computing_cell_refinement 'SAINT+ 6.45 (Bruker, 2003)'
_computing_data_collection 'SMART 5.630 (Bruker, 1997-2002)'
_computing_data_reduction 'SAINT+ 6.45'
_computing_molecular_graphics 'SHELXTL 6.10'
_computing_publication_material 'SHELXTL 6.10'
_computing_structure_refinement 'SHELXTL 6.10'
_computing_structure_solution 'SHELXTL 6.10 (Bruker, 2000)'
_diffrn_ambient_temperature 100(2)
_diffrn_measured_fraction_theta_full 1.000
_diffrn_measured_fraction_theta_max 1.000
_diffrn_measurement_device_type 'Bruker AXS SMART APEX CCD diffractometer'
_diffrn_measurement_method 'omega scans'
_diffrn_radiation_monochromator graphite
_diffrn_radiation_source 'fine-focus sealed tube'
_diffrn_radiation_type MoK\a
_diffrn_radiation_wavelength 0.71073
_diffrn_reflns_av_R_equivalents 0.0368
_diffrn_reflns_av_sigmaI/netI 0.0337
_diffrn_reflns_limit_h_max 14
_diffrn_reflns_limit_h_min -14
_diffrn_reflns_limit_k_max 36
_diffrn_reflns_limit_k_min -36
_diffrn_reflns_limit_l_max 14
_diffrn_reflns_limit_l_min -14
_diffrn_reflns_number 33036
_diffrn_reflns_theta_full 28.28
_diffrn_reflns_theta_max 28.28
_diffrn_reflns_theta_min 1.98
_diffrn_standards_decay_% none
_diffrn_standards_number 0
_exptl_absorpt_coefficient_mu 3.073
_exptl_absorpt_correction_T_max 0.81
_exptl_absorpt_correction_T_min 0.4205
_exptl_absorpt_correction_type multi-scan
_exptl_absorpt_process_details '(SADABS in SAINT+; Bruker, 2003)'
_exptl_crystal_colour green
_exptl_crystal_density_diffrn 1.720
_exptl_crystal_density_method 'not measured'
_exptl_crystal_description plate
_exptl_crystal_F_000 1753.3
_exptl_crystal_size_max 0.43
_exptl_crystal_size_mid 0.35
_exptl_crystal_size_min 0.07
_refine_diff_density_max 1.022
_refine_diff_density_min -0.686
_refine_diff_density_rms 0.078
_refine_ls_abs_structure_details 'Flack H D (1983), Acta Cryst. A39, 876-881; 3906 Friedel pairs'
_refine_ls_abs_structure_Flack 0.022(8)
_refine_ls_extinction_method none
_refine_ls_goodness_of_fit_ref 1.030
_refine_ls_hydrogen_treatment constr
_refine_ls_matrix_type full
_refine_ls_number_parameters 402
_refine_ls_number_reflns 8235
_refine_ls_number_restraints 94
_refine_ls_restrained_S_all 1.043
_refine_ls_R_factor_all 0.0285
_refine_ls_R_factor_gt 0.0271
_refine_ls_shift/su_max 0.002
_refine_ls_shift/su_mean 0.000
_refine_ls_structure_factor_coef Fsqd
_refine_ls_weighting_details 'calc w=1/[\s^2^(Fo^2^)+(0.0300P)^2^+2.5671P] where P=(Fo^2^+2Fc^2^)/3'
_refine_ls_weighting_scheme calc
_refine_ls_wR_factor_gt 0.0647
_refine_ls_wR_factor_ref 0.0653
_reflns_number_gt 7925
_reflns_number_total 8235
_reflns_threshold_expression >2sigma(I)
_cod_data_source_file ic060119usup3.cif
_cod_data_source_block 05mz073m
_cod_depositor_comments
;
The following automatic conversions were performed:

'_symmetry_cell_setting' value 'Orthorhombic' changed to
'orthorhombic' according to
/home/saulius/struct/CIF-dictionaries/cif_core.dic dictionary named
'cif_core.dic' version 2.4.2 from 2011-04-26.

Automatic conversion script
Id: cif_fix_values 1891 2012-01-12 08:04:46Z andrius 
;
_cod_original_sg_symbol_H-M Pna2(1)
_cod_database_code 4332202

loop_
_symmetry_equiv_pos_as_xyz
'x, y, z'
'-x, -y, z+1/2'
'x+1/2, -y+1/2, z'
'-x+1/2, y+1/2, z+1/2'

loop_
_atom_site_label
_atom_site_type_symbol
_atom_site_fract_x
_atom_site_fract_y
_atom_site_fract_z
_atom_site_U_iso_or_equiv
_atom_site_adp_type
_atom_site_occupancy
_atom_site_symmetry_multiplicity
_atom_site_calc_flag
_atom_site_refinement_flags
_atom_site_disorder_assembly
_atom_site_disorder_group
C1 C 0.4662(2) 0.90813(10) 0.3512(3) 0.0185(5) Uani 1 1 d . . .
H1A H 0.4187 0.8827 0.3084 0.022 Uiso 1 1 calc R . .
H1B H 0.4388 0.9408 0.3231 0.022 Uiso 1 1 calc R . .
C2 C 0.4481(3) 0.90353(11) 0.4851(3) 0.0191(6) Uani 1 1 d . . .
H2A H 0.4839 0.9323 0.5263 0.023 Uiso 1 1 calc R . .
H2B H 0.3600 0.9025 0.5039 0.023 Uiso 1 1 calc R . .
C3 C 0.4326(3) 0.81441(11) 0.4981(3) 0.0284(7) Uani 1 1 d . . .
H3A H 0.4743 0.7845 0.5245 0.043 Uiso 1 1 calc R . .
H3B H 0.4201 0.8132 0.4109 0.043 Uiso 1 1 calc R . .
H3C H 0.3536 0.8169 0.5386 0.043 Uiso 1 1 calc R . .
C4 C 0.5232(3) 0.85956(12) 0.6605(3) 0.0266(6) Uani 1 1 d . . .
H4A H 0.4434 0.8633 0.6989 0.040 Uiso 1 1 calc R . .
H4B H 0.5751 0.8875 0.6819 0.040 Uiso 1 1 calc R . .
H4C H 0.5614 0.8291 0.6882 0.040 Uiso 1 1 calc R . .
C5 C 0.8485(3) 0.93201(10) 0.5691(3) 0.0183(5) Uani 1 1 d . . .
H5A H 0.9331 0.9444 0.5638 0.022 Uiso 1 1 calc R . .
H5B H 0.8475 0.9036 0.6244 0.022 Uiso 1 1 calc R . .
C6 C 0.7648(3) 0.97210(10) 0.6159(3) 0.0186(5) Uani 1 1 d . . .
H6A H 0.6862 0.9576 0.6413 0.022 Uiso 1 1 calc R . .
H6B H 0.8023 0.9882 0.6866 0.022 Uiso 1 1 calc R . .
C7 C 0.8557(3) 1.03735(10) 0.4964(3) 0.0191(6) Uani 1 1 d . . .
H7A H 0.8388 1.0631 0.4371 0.029 Uiso 1 1 calc R . .
H7B H 0.9189 1.0154 0.4653 0.029 Uiso 1 1 calc R . .
H7C H 0.8838 1.0524 0.5715 0.029 Uiso 1 1 calc R . .
C8 C 0.6485(3) 1.04343(12) 0.5596(3) 0.0236(6) Uani 1 1 d . . .
H8A H 0.5746 1.0251 0.5801 0.035 Uiso 1 1 calc R . .
H8B H 0.6305 1.0667 0.4948 0.035 Uiso 1 1 calc R . .
H8C H 0.6773 1.0614 0.6305 0.035 Uiso 1 1 calc R . .
C9 C 0.8361(3) 0.96549(10) 0.1218(3) 0.0179(5) Uani 1 1 d . . .
H9A H 0.9155 0.9801 0.1438 0.022 Uiso 1 1 calc R . .
H9B H 0.7794 0.9923 0.0997 0.022 Uiso 1 1 calc R . .
C10 C 0.8512(3) 0.92999(11) 0.0175(3) 0.0201(6) Uani 1 1 d . . .
H10A H 0.8733 0.9482 -0.0563 0.024 Uiso 1 1 calc R . .
H10B H 0.9171 0.9063 0.0355 0.024 Uiso 1 1 calc R . .
C11 C 0.7569(3) 0.85960(12) -0.0765(3) 0.0268(6) Uani 1 1 d . . .
H11A H 0.6808 0.8413 -0.0860 0.040 Uiso 1 1 calc R . .
H11B H 0.8179 0.8386 -0.0378 0.040 Uiso 1 1 calc R . .
H11C H 0.7866 0.8699 -0.1558 0.040 Uiso 1 1 calc R . .
C12 C 0.6457(3) 0.93502(12) -0.0629(3) 0.0264(6) Uani 1 1 d . . .
H12A H 0.6786 0.9453 -0.1409 0.040 Uiso 1 1 calc R . .
H12B H 0.6292 0.9640 -0.0135 0.040 Uiso 1 1 calc R . .
H12C H 0.5699 0.9167 -0.0755 0.040 Uiso 1 1 calc R . .
C18A C 0.8841(5) 0.15559(17) 0.2607(5) 0.0350(17) Uani 0.631(8) 1 d PGU A 1
C19A C 0.8118(5) 0.17329(18) 0.3537(5) 0.057(2) Uani 0.631(8) 1 d PGU A 1
H19A H 0.7404 0.1560 0.3767 0.068 Uiso 0.631(8) 1 calc PR A 1
C20A C 0.8440(7) 0.2163(2) 0.4130(5) 0.075(4) Uani 0.631(8) 1 d PGU A 1
H20A H 0.7946 0.2284 0.4766 0.090 Uiso 0.631(8) 1 calc PR A 1
C21A C 0.9484(7) 0.24158(16) 0.3794(5) 0.063(3) Uani 0.631(8) 1 d PGU A 1
H21A H 0.9704 0.2710 0.4199 0.076 Uiso 0.631(8) 1 calc PR A 1
C22A C 1.0208(5) 0.22388(17) 0.2864(5) 0.0487(19) Uani 0.631(8) 1 d PGU A 1
H22A H 1.0922 0.2412 0.2634 0.058 Uiso 0.631(8) 1 calc PR A 1
C23A C 0.9886(5) 0.1809(2) 0.2271(5) 0.0336(16) Uani 0.631(8) 1 d PGU A 1
H23A H 1.0380 0.1688 0.1635 0.040 Uiso 0.631(8) 1 calc PR A 1
C13 C 0.8235(3) 0.79460(10) 0.2607(3) 0.0229(6) Uani 1 1 d . . .
H13A H 0.7641 0.7804 0.2034 0.027 Uiso 1 1 calc R . .
H13B H 0.8290 0.7726 0.3314 0.027 Uiso 1 1 calc R . .
C14 C 0.9471(3) 0.79932(10) 0.2013(3) 0.0233(6) Uani 1 1 d . . .
H14A H 0.9841 0.7664 0.1918 0.028 Uiso 1 1 calc R . .
H14B H 0.9377 0.8140 0.1203 0.028 Uiso 1 1 calc R . .
C15 C 1.0623(3) 0.80557(13) 0.3886(3) 0.0301(7) Uani 1 1 d . . .
H15A H 1.1045 0.7749 0.3696 0.045 Uiso 1 1 calc R . .
H15B H 0.9890 0.7984 0.4357 0.045 Uiso 1 1 calc R . .
H15C H 1.1164 0.8269 0.4354 0.045 Uiso 1 1 calc R . .
C16 C 1.1391(3) 0.84216(12) 0.2068(3) 0.0289(7) Uani 1 1 d . . .
H16A H 1.1926 0.8629 0.2557 0.043 Uiso 1 1 calc R . .
H16B H 1.1172 0.8596 0.1328 0.043 Uiso 1 1 calc R . .
H16C H 1.1814 0.8116 0.1865 0.043 Uiso 1 1 calc R . .
C24A C 0.8565(5) 0.10844(19) 0.1972(5) 0.0260(12) Uani 0.631(8) 1 d PU A 1
H24A H 0.9153 0.0833 0.2219 0.039 Uiso 0.631(8) 1 calc PR A 1
H24B H 0.8622 0.1135 0.1101 0.039 Uiso 0.631(8) 1 calc PR A 1
H24C H 0.7740 0.0977 0.2179 0.039 Uiso 0.631(8) 1 calc PR A 1
C18B C 0.9595(7) 0.2169(3) 0.3327(8) 0.035(3) Uani 0.369(8) 1 d PGU A 2
C19B C 0.8642(9) 0.2220(4) 0.4140(8) 0.047(5) Uani 0.369(8) 1 d PGU A 2
H19B H 0.8645 0.2482 0.4703 0.056 Uiso 0.369(8) 1 calc PR A 2
C20B C 0.7684(7) 0.1886(5) 0.4130(9) 0.066(4) Uani 0.369(8) 1 d PGU A 2
H20B H 0.7033 0.1921 0.4685 0.079 Uiso 0.369(8) 1 calc PR A 2
C21B C 0.7680(8) 0.1503(4) 0.3306(12) 0.068(4) Uani 0.369(8) 1 d PGU A 2
H21B H 0.7026 0.1275 0.3299 0.081 Uiso 0.369(8) 1 calc PR A 2
C22B C 0.8633(12) 0.1452(4) 0.2493(11) 0.067(5) Uani 0.369(8) 1 d PGU A 2
H22B H 0.8630 0.1190 0.1930 0.080 Uiso 0.369(8) 1 calc PR A 2
C23B C 0.9591(9) 0.1786(4) 0.2503(9) 0.053(4) Uani 0.369(8) 1 d PGU A 2
H23B H 1.0242 0.1751 0.1948 0.064 Uiso 0.369(8) 1 calc PR A 2
C24B C 1.0621(12) 0.2492(5) 0.3396(13) 0.051(3) Uani 0.369(8) 1 d PU A 2
H24D H 1.0411 0.2778 0.3887 0.077 Uiso 0.369(8) 1 calc PR A 2
H24E H 1.0846 0.2600 0.2585 0.077 Uiso 0.369(8) 1 calc PR A 2
H24F H 1.1309 0.2319 0.3763 0.077 Uiso 0.369(8) 1 calc PR A 2
Cl1 Cl 1.0689(1) 0.94329(5) 0.35394(14) 0.02696(15) Uani 0.9084(13) 1 d PD . .
Cl2 Cl 0.7481(1) 0.79438(4) 0.55003(13) 0.02696(15) Uani 0.9461(13) 1 d PD . .
Cl3 Cl 0.5240(1) 0.83505(5) 0.11103(15) 0.02696(15) Uani 0.9146(12) 1 d PD . .
Cl4 Cl 0.60023(6) 1.02232(2) 0.26695(6) 0.01854(13) Uani 1 1 d D . .
Cu1 Cu 0.91916(3) 0.886964(11) 0.33365(3) 0.01630(7) Uani 1 1 d D . .
Cu2 Cu 0.66575(3) 0.851771(12) 0.43164(3) 0.01608(7) Uani 1 1 d D . .
Cu3 Cu 0.66443(3) 0.891206(12) 0.16762(3) 0.01510(7) Uani 1 1 d D . .
Cu4 Cu 0.72057(3) 0.969227(11) 0.36600(3) 0.01418(7) Uani 1 1 d D . .
I1 I 1.0951(3) 0.93815(13) 0.3681(4) 0.02696(15) Uani 0.0916(13) 1 d PD . .
I2 I 0.7528(5) 0.79790(18) 0.5877(5) 0.02696(15) Uani 0.0539(13) 1 d PD . .
I3 I 0.4992(3) 0.83803(15) 0.0979(5) 0.02696(15) Uani 0.0854(12) 1 d PD . .
N1 N 0.5078(2) 0.85778(9) 0.5287(2) 0.0183(5) Uani 1 1 d . . .
N2 N 0.7434(2) 1.00900(8) 0.5195(2) 0.0163(5) Uani 1 1 d . . .
N3 N 0.7350(2) 0.90340(9) -0.0012(2) 0.0178(5) Uani 1 1 d . . .
N4 N 1.0274(2) 0.83066(9) 0.2756(3) 0.0217(5) Uani 1 1 d . . .
O1 O 0.59316(17) 0.90192(7) 0.32851(18) 0.0157(4) Uani 1 1 d . . .
O2 O 0.80702(17) 0.91762(7) 0.45364(18) 0.0160(4) Uani 1 1 d . . .
O3 O 0.78873(18) 0.93802(7) 0.21906(18) 0.0156(4) Uani 1 1 d . . .
O4 O 0.78470(18) 0.84219(7) 0.29729(19) 0.0169(4) Uani 1 1 d . . .

loop_
_atom_site_aniso_label
_atom_site_aniso_U_11
_atom_site_aniso_U_22
_atom_site_aniso_U_33
_atom_site_aniso_U_23
_atom_site_aniso_U_13
_atom_site_aniso_U_12
C1 0.0139(11) 0.0238(13) 0.0179(14) -0.0017(11) 0.0004(11) 0.0013(10)
C2 0.0191(13) 0.0197(13) 0.0184(13) -0.0018(10) 0.0035(11) -0.0012(11)
C3 0.0248(15) 0.0212(14) 0.0392(19) -0.0032(13) 0.0045(13) -0.0070(12)
C4 0.0351(17) 0.0264(14) 0.0181(14) 0.0033(12) 0.0053(13) -0.0008(12)
C5 0.0204(13) 0.0189(12) 0.0155(13) -0.0007(10) -0.0008(10) 0.0001(10)
C6 0.0223(14) 0.0196(13) 0.0139(12) 0.0001(11) 0.0005(10) -0.0038(10)
C7 0.0190(13) 0.0185(13) 0.0199(14) -0.0011(11) -0.0012(11) -0.0040(10)
C8 0.0205(14) 0.0274(15) 0.0229(15) -0.0076(12) 0.0013(12) 0.0034(11)
C9 0.0187(13) 0.0184(12) 0.0167(13) 0.0020(10) 0.0031(10) -0.0021(10)
C10 0.0183(13) 0.0254(14) 0.0167(13) -0.0011(11) 0.0021(11) 0.0010(11)
C11 0.0290(15) 0.0323(16) 0.0191(15) -0.0112(13) 0.0036(13) -0.0028(12)
C12 0.0209(14) 0.0380(17) 0.0204(14) 0.0069(13) 0.0012(12) 0.0030(12)
C18A 0.040(4) 0.035(3) 0.030(3) 0.006(3) -0.008(3) 0.007(3)
C19A 0.099(6) 0.039(4) 0.031(3) 0.001(3) 0.007(4) 0.039(4)
C20A 0.110(8) 0.071(6) 0.044(6) 0.019(5) 0.002(6) 0.013(6)
C21A 0.114(7) 0.040(4) 0.036(4) -0.005(3) -0.011(4) 0.029(4)
C22A 0.074(5) 0.036(3) 0.037(4) -0.001(3) -0.021(4) 0.009(3)
C23A 0.039(3) 0.029(3) 0.033(3) -0.004(3) -0.008(3) 0.009(2)
C13 0.0225(14) 0.0149(12) 0.0312(17) -0.0022(11) 0.0041(13) 0.0012(10)
C14 0.0242(15) 0.0167(13) 0.0290(16) -0.0024(11) 0.0051(12) 0.0019(11)
C15 0.0254(15) 0.0319(16) 0.0328(18) 0.0119(13) -0.0001(13) 0.0066(13)
C16 0.0202(14) 0.0267(16) 0.0399(19) 0.0059(14) 0.0125(14) 0.0035(12)
C24A 0.023(2) 0.032(3) 0.024(3) 0.002(2) 0.0006(19) -0.0019(19)
C18B 0.027(4) 0.055(6) 0.024(5) 0.020(4) -0.002(4) -0.001(4)
C19B 0.041(6) 0.064(8) 0.035(8) 0.015(6) 0.016(5) 0.005(6)
C20B 0.041(6) 0.095(8) 0.061(7) 0.042(7) -0.017(5) 0.000(6)
C21B 0.037(5) 0.079(8) 0.087(8) 0.059(7) -0.033(6) -0.018(5)
C22B 0.059(8) 0.051(7) 0.090(9) 0.032(7) -0.033(7) 0.000(6)
C23B 0.046(7) 0.053(7) 0.060(8) 0.020(6) -0.010(6) 0.011(6)
C24B 0.051(6) 0.050(6) 0.053(6) 0.010(5) -0.001(5) 0.001(5)
Cl1 0.0279(3) 0.0242(2) 0.0288(4) 0.0000(2) 0.0040(3) 0.0019(2)
Cl2 0.0279(3) 0.0242(2) 0.0288(4) 0.0000(2) 0.0040(3) 0.0019(2)
Cl3 0.0279(3) 0.0242(2) 0.0288(4) 0.0000(2) 0.0040(3) 0.0019(2)
Cl4 0.0203(3) 0.0179(3) 0.0174(3) -0.0005(2) -0.0027(2) 0.0072(2)
Cu1 0.01415(15) 0.01488(14) 0.01988(17) -0.00074(12) 0.00149(13) 0.00017(11)
Cu2 0.01659(15) 0.01491(15) 0.01674(16) 0.00179(13) 0.00182(13) -0.00061(12)
Cu3 0.01567(15) 0.01617(15) 0.01346(15) -0.00145(12) 0.00140(12) -0.00198(12)
Cu4 0.01613(15) 0.01323(13) 0.01317(14) -0.00109(12) -0.00071(12) 0.00087(12)
I1 0.0279(3) 0.0242(2) 0.0288(4) 0.0000(2) 0.0040(3) 0.0019(2)
I2 0.0279(3) 0.0242(2) 0.0288(4) 0.0000(2) 0.0040(3) 0.0019(2)
I3 0.0279(3) 0.0242(2) 0.0288(4) 0.0000(2) 0.0040(3) 0.0019(2)
N1 0.0211(12) 0.0164(10) 0.0175(12) -0.0001(9) 0.0037(9) -0.0035(9)
N2 0.0140(11) 0.0179(11) 0.0168(11) -0.0025(9) 0.0002(9) -0.0014(8)
N3 0.0174(11) 0.0226(12) 0.0132(11) -0.0014(9) 0.0007(9) 0.0007(9)
N4 0.0187(12) 0.0184(11) 0.0279(13) 0.0038(10) 0.0036(10) 0.0035(9)
O1 0.0142(8) 0.0178(8) 0.0150(9) 0.0006(8) 0.0012(7) 0.0005(7)
O2 0.0174(9) 0.0153(9) 0.0154(10) 0.0006(7) -0.0025(7) 0.0000(7)
O3 0.0169(9) 0.0140(9) 0.0158(9) -0.0008(7) 0.0020(8) -0.0011(7)
O4 0.0166(9) 0.0121(8) 0.0219(10) -0.0024(7) 0.0026(8) -0.0006(7)

loop_
_atom_type_symbol
_atom_type_description
_atom_type_scat_dispersion_real
_atom_type_scat_dispersion_imag
_atom_type_scat_source
C C 0.0033 0.0016 'International Tables Vol C Tables 4.2.6.8 and 6.1.1.4'
H H 0.0000 0.0000 'International Tables Vol C Tables 4.2.6.8 and 6.1.1.4'
N N 0.0061 0.0033 'International Tables Vol C Tables 4.2.6.8 and 6.1.1.4'
O O 0.0106 0.0060 'International Tables Vol C Tables 4.2.6.8 and 6.1.1.4'
Cl Cl 0.1484 0.1585 'International Tables Vol C Tables 4.2.6.8 and 6.1.1.4'
Cu Cu 0.3201 1.2651 'International Tables Vol C Tables 4.2.6.8 and 6.1.1.4'
I I -0.4742 1.8119 'International Tables Vol C Tables 4.2.6.8 and 6.1.1.4'

loop_
_geom_angle_atom_site_label_1
_geom_angle_atom_site_label_2
_geom_angle_atom_site_label_3
_geom_angle
O1 C1 C2 107.1(2)
O1 C1 H1A 110.3
C2 C1 H1A 110.3
O1 C1 H1B 110.3
C2 C1 H1B 110.3
H1A C1 H1B 108.6
N1 C2 C1 109.4(2)
N1 C2 H2A 109.8
C1 C2 H2A 109.8
N1 C2 H2B 109.8
C1 C2 H2B 109.8
H2A C2 H2B 108.2
N1 C3 H3A 109.5
N1 C3 H3B 109.5
H3A C3 H3B 109.5
N1 C3 H3C 109.5
H3A C3 H3C 109.5
H3B C3 H3C 109.5
N1 C4 H4A 109.5
N1 C4 H4B 109.5
H4A C4 H4B 109.5
N1 C4 H4C 109.5
H4A C4 H4C 109.5
H4B C4 H4C 109.5
O2 C5 C6 108.3(2)
O2 C5 H5A 110.0
C6 C5 H5A 110.0
O2 C5 H5B 110.0
C6 C5 H5B 110.0
H5A C5 H5B 108.4
N2 C6 C5 109.5(2)
N2 C6 H6A 109.8
C5 C6 H6A 109.8
N2 C6 H6B 109.8
C5 C6 H6B 109.8
H6A C6 H6B 108.2
N2 C7 H7A 109.5
N2 C7 H7B 109.5
H7A C7 H7B 109.5
N2 C7 H7C 109.5
H7A C7 H7C 109.5
H7B C7 H7C 109.5
N2 C8 H8A 109.5
N2 C8 H8B 109.5
H8A C8 H8B 109.5
N2 C8 H8C 109.5
H8A C8 H8C 109.5
H8B C8 H8C 109.5
O3 C9 C10 106.7(2)
O3 C9 H9A 110.4
C10 C9 H9A 110.4
O3 C9 H9B 110.4
C10 C9 H9B 110.4
H9A C9 H9B 108.6
N3 C10 C9 108.9(2)
N3 C10 H10A 109.9
C9 C10 H10A 109.9
N3 C10 H10B 109.9
C9 C10 H10B 109.9
H10A C10 H10B 108.3
N3 C11 H11A 109.5
N3 C11 H11B 109.5
H11A C11 H11B 109.5
N3 C11 H11C 109.5
H11A C11 H11C 109.5
H11B C11 H11C 109.5
N3 C12 H12A 109.5
N3 C12 H12B 109.5
H12A C12 H12B 109.5
N3 C12 H12C 109.5
H12A C12 H12C 109.5
H12B C12 H12C 109.5
C19A C18A C23A 120.0
C19A C18A C24A 122.2(4)
C23A C18A C24A 117.7(4)
C18A C19A C20A 120.0
C18A C19A H19A 120.0
C20A C19A H19A 120.0
C21A C20A C19A 120.0
C21A C20A H20A 120.0
C19A C20A H20A 120.0
C20A C21A C22A 120.0
C20A C21A H21A 120.0
C22A C21A H21A 120.0
C23A C22A C21A 120.0
C23A C22A H22A 120.0
C21A C22A H22A 120.0
C22A C23A C18A 120.0
C22A C23A H23A 120.0
C18A C23A H23A 120.0
O4 C13 C14 108.4(2)
O4 C13 H13A 110.0
C14 C13 H13A 110.0
O4 C13 H13B 110.0
C14 C13 H13B 110.0
H13A C13 H13B 108.4
N4 C14 C13 109.8(3)
N4 C14 H14A 109.7
C13 C14 H14A 109.7
N4 C14 H14B 109.7
C13 C14 H14B 109.7
H14A C14 H14B 108.2
N4 C15 H15A 109.5
N4 C15 H15B 109.5
H15A C15 H15B 109.5
N4 C15 H15C 109.5
H15A C15 H15C 109.5
H15B C15 H15C 109.5
N4 C16 H16A 109.5
N4 C16 H16B 109.5
H16A C16 H16B 109.5
N4 C16 H16C 109.5
H16A C16 H16C 109.5
H16B C16 H16C 109.5
C19B C18B C23B 120.0
C19B C18B C24B 119.9(9)
C23B C18B C24B 120.0(9)
C18B C19B C20B 120.0
C18B C19B H19B 120.0
C20B C19B H19B 120.0
C21B C20B C19B 120.0
C21B C20B H20B 120.0
C19B C20B H20B 120.0
C22B C21B C20B 120.0
C22B C21B H21B 120.0
C20B C21B H21B 120.0
C21B C22B C23B 120.0
C21B C22B H22B 120.0
C23B C22B H22B 120.0
C22B C23B C18B 120.0
C22B C23B H23B 120.0
C18B C23B H23B 120.0
C18B C24B H24D 109.5
C18B C24B H24E 109.5
H24D C24B H24E 109.5
C18B C24B H24F 109.5
H24D C24B H24F 109.5
H24E C24B H24F 109.5
O4 Cu1 O2 86.18(8)
O4 Cu1 N4 84.61(9)
O2 Cu1 N4 151.91(9)
O4 Cu1 Cl1 172.93(7)
O2 Cu1 Cl1 95.63(7)
N4 Cu1 Cl1 96.76(8)
O4 Cu1 O3 78.39(8)
O2 Cu1 O3 74.98(7)
N4 Cu1 O3 128.50(9)
Cl1 Cu1 O3 95.45(6)
O4 Cu1 I1 175.38(11)
O2 Cu1 I1 98.40(11)
N4 Cu1 I1 91.03(11)
Cl1 Cu1 I1 7.91(8)
O3 Cu1 I1 103.31(9)
O1 Cu2 O4 85.39(8)
O1 Cu2 N1 84.70(9)
O4 Cu2 N1 162.90(9)
O1 Cu2 Cl2 179.77(7)
O4 Cu2 Cl2 94.83(7)
N1 Cu2 Cl2 95.07(8)
O1 Cu2 O2 78.44(7)
O4 Cu2 O2 75.52(7)
N1 Cu2 O2 115.89(8)
Cl2 Cu2 O2 101.70(6)
O1 Cu2 I2 170.94(14)
O4 Cu2 I2 101.22(14)
N1 Cu2 I2 90.29(15)
Cl2 Cu2 I2 8.96(12)
O2 Cu2 I2 97.10(14)
O3 Cu3 O1 85.14(8)
O3 Cu3 N3 84.18(9)
O1 Cu3 N3 162.16(9)
O3 Cu3 Cl3 178.14(7)
O1 Cu3 Cl3 94.69(7)
N3 Cu3 Cl3 96.44(8)
O3 Cu3 O4 78.48(7)
O1 Cu3 O4 75.70(7)
N3 Cu3 O4 115.88(9)
Cl3 Cu3 O4 99.68(6)
O3 Cu3 I3 175.52(10)
O1 Cu3 I3 94.60(13)
N3 Cu3 I3 94.94(14)
Cl3 Cu3 I3 6.33(10)
O4 Cu3 I3 105.80(10)
O2 Cu4 O3 85.36(8)
O2 Cu4 N2 84.57(9)
O3 Cu4 N2 150.41(9)
O2 Cu4 Cl4 172.68(6)
O3 Cu4 Cl4 95.40(6)
N2 Cu4 Cl4 98.07(7)
O2 Cu4 O1 79.39(7)
O3 Cu4 O1 75.17(7)
N2 Cu4 O1 129.69(8)
Cl4 Cu4 O1 93.75(5)
C4 N1 C3 108.5(2)
C4 N1 C2 110.2(2)
C3 N1 C2 110.3(2)
C4 N1 Cu2 115.4(2)
C3 N1 Cu2 106.70(19)
C2 N1 Cu2 105.58(17)
C8 N2 C7 108.1(2)
C8 N2 C6 108.9(2)
C7 N2 C6 110.3(2)
C8 N2 Cu4 120.36(18)
C7 N2 Cu4 103.58(17)
C6 N2 Cu4 105.25(17)
C12 N3 C11 108.5(2)
C12 N3 C10 110.6(2)
C11 N3 C10 109.5(2)
C12 N3 Cu3 105.58(18)
C11 N3 Cu3 116.61(19)
C10 N3 Cu3 105.95(18)
C16 N4 C14 109.1(3)
C16 N4 C15 108.8(3)
C14 N4 C15 111.2(2)
C16 N4 Cu1 119.10(19)
C14 N4 Cu1 105.21(18)
C15 N4 Cu1 103.2(2)
C1 O1 Cu2 112.20(16)
C1 O1 Cu3 124.41(17)
Cu2 O1 Cu3 105.45(9)
C1 O1 Cu4 117.34(15)
Cu2 O1 Cu4 101.49(8)
Cu3 O1 Cu4 92.29(7)
C5 O2 Cu4 114.09(16)
C5 O2 Cu1 121.45(16)
Cu4 O2 Cu1 105.49(9)
C5 O2 Cu2 120.69(16)
Cu4 O2 Cu2 100.02(8)
Cu1 O2 Cu2 91.04(7)
C9 O3 Cu3 112.25(17)
C9 O3 Cu4 122.71(16)
Cu3 O3 Cu4 104.87(9)
C9 O3 Cu1 119.98(16)
Cu3 O3 Cu1 101.33(8)
Cu4 O3 Cu1 92.12(8)
C13 O4 Cu1 113.63(17)
C13 O4 Cu2 121.79(18)
Cu1 O4 Cu2 104.89(9)
C13 O4 Cu3 120.44(18)
Cu1 O4 Cu3 101.25(8)
Cu2 O4 Cu3 90.96(7)

loop_
_geom_bond_atom_site_label_1
_geom_bond_atom_site_label_2
_geom_bond_distance
C1 O1 1.428(3)
C1 C2 1.508(4)
C1 H1A 0.9900
C1 H1B 0.9900
C2 N1 1.489(4)
C2 H2A 0.9900
C2 H2B 0.9900
C3 N1 1.482(4)
C3 H3A 0.9800
C3 H3B 0.9800
C3 H3C 0.9800
C4 N1 1.476(4)
C4 H4A 0.9800
C4 H4B 0.9800
C4 H4C 0.9800
C5 O2 1.417(3)
C5 C6 1.520(4)
C5 H5A 0.9900
C5 H5B 0.9900
C6 N2 1.488(4)
C6 H6A 0.9900
C6 H6B 0.9900
C7 N2 1.478(4)
C7 H7A 0.9800
C7 H7B 0.9800
C7 H7C 0.9800
C8 N2 1.471(4)
C8 H8A 0.9800
C8 H8B 0.9800
C8 H8C 0.9800
C9 O3 1.414(3)
C9 C10 1.519(4)
C9 H9A 0.9900
C9 H9B 0.9900
C10 N3 1.482(4)
C10 H10A 0.9900
C10 H10B 0.9900
C11 N3 1.478(4)
C11 H11A 0.9800
C11 H11B 0.9800
C11 H11C 0.9800
C12 N3 1.475(4)
C12 H12A 0.9800
C12 H12B 0.9800
C12 H12C 0.9800
C18A C19A 1.3900
C18A C23A 1.3900
C18A C24A 1.497(6)
C19A C20A 1.3900
C19A H19A 0.9500
C20A C21A 1.3900
C20A H20A 0.9500
C21A C22A 1.3900
C21A H21A 0.9500
C22A C23A 1.3900
C22A H22A 0.9500
C23A H23A 0.9500
C13 O4 1.424(3)
C13 C14 1.516(4)
C13 H13A 0.9900
C13 H13B 0.9900
C14 N4 1.481(4)
C14 H14A 0.9900
C14 H14B 0.9900
C15 N4 1.481(4)
C15 H15A 0.9800
C15 H15B 0.9800
C15 H15C 0.9800
C16 N4 1.479(4)
C16 H16A 0.9800
C16 H16B 0.9800
C16 H16C 0.9800
C24A H24A 0.9800
C24A H24B 0.9800
C24A H24C 0.9800
C18B C19B 1.3900
C18B C23B 1.3900
C18B C24B 1.431(15)
C19B C20B 1.3900
C19B H19B 0.9500
C20B C21B 1.3900
C20B H20B 0.9500
C21B C22B 1.3900
C21B H21B 0.9500
C22B C23B 1.3900
C22B H22B 0.9500
C23B H23B 0.9500
C24B H24D 0.9800
C24B H24E 0.9800
C24B H24F 0.9800
Cl1 Cu1 2.2612(13)
Cl2 Cu2 2.2352(12)
Cl3 Cu3 2.2619(15)
Cl4 Cu4 2.2479(7)
Cu1 O4 1.958(2)
Cu1 O2 1.999(2)
Cu1 N4 2.045(2)
Cu1 O3 2.369(2)
Cu1 I1 2.414(4)
Cu2 O1 1.9540(19)
Cu2 O4 2.002(2)
Cu2 N1 2.050(2)
Cu2 O2 2.3847(19)
Cu2 I2 2.466(6)
Cu3 O3 1.9541(19)
Cu3 O1 1.974(2)
Cu3 N3 2.058(2)
Cu3 O4 2.368(2)
Cu3 I3 2.448(4)
Cu4 O2 1.9568(19)
Cu4 O3 1.988(2)
Cu4 N2 2.038(2)
Cu4 O1 2.3444(19)
